data_2220580
loop_
_publ_author_name
'Fan, Jinshi'

_publ_section_title
;
 Bis(1-ferrocenylethanone oximato)triphenylantimony(V)
;
_journal_coeditor_code LX2068
_journal_issue 1
_journal_name_full 'Acta Crystallographica Section E'
_journal_page_first m12
_journal_paper_doi 10.1107/S1600536808039834
_journal_volume 65
_journal_year 2009
_chemical_formula_iupac '[Fe2 Sb (C5 H5)2 (C6 H5)3 (C7 H7 N O)2]'
_chemical_formula_moiety 'C42 H39 Fe2 N2 O2 Sb'
_chemical_formula_sum 'C42 H39 Fe2 N2 O2 Sb'
_chemical_formula_weight 837.20
_chemical_name_systematic
;
Bis(1-ferrocenylethanone oximato)triphenylantimony(V)
;
_space_group_IT_number 33
_symmetry_cell_setting orthorhombic
_symmetry_space_group_name_Hall 'P 2c -2n'
_symmetry_space_group_name_H-M 'P n a 21'
_atom_sites_solution_hydrogens difmap
_atom_sites_solution_primary direct
_atom_sites_solution_secondary difmap
_audit_creation_method SHELXL-97
_cell_angle_alpha 90.00
_cell_angle_beta 90.00
_cell_angle_gamma 90.00
_cell_formula_units_Z 4
_cell_length_a 19.921(2)
_cell_length_b 19.938(2)
_cell_length_c 9.3710(10)
_cell_measurement_reflns_used 3650
_cell_measurement_temperature 298(2)
_cell_measurement_theta_max 20.882
_cell_measurement_theta_min 2.610
_cell_volume 3722.0(7)
_computing_cell_refinement 'SAINT (Bruker 1998)'
_computing_data_collection 'SMART (Bruker 1998)'
_computing_data_reduction 'SAINT (Bruker 1998)'
_computing_molecular_graphics 'SHELXTL (Sheldrick, 2008) and DIAMOND (Brandenburg, 1998)'
_computing_publication_material 'SHELXL97 (Sheldrick, 2008)'
_computing_structure_refinement 'SHELXL97 (Sheldrick, 2008)'
_computing_structure_solution 'SHELXS97 (Sheldrick, 2008)'
_diffrn_ambient_temperature 298(2)
_diffrn_detector_area_resol_mean 10.0
_diffrn_measured_fraction_theta_full 0.999
_diffrn_measured_fraction_theta_max 0.999
_diffrn_measurement_device_type 'Bruker SMART CCD'
_diffrn_measurement_method '\f and \w'
_diffrn_radiation_monochromator graphite
_diffrn_radiation_source 'fine-focus sealed tube'
_diffrn_radiation_type MoK\a
_diffrn_radiation_wavelength 0.71073
_diffrn_reflns_av_R_equivalents 0.0539
_diffrn_reflns_av_sigmaI/netI 0.0708
_diffrn_reflns_limit_h_max 22
_diffrn_reflns_limit_h_min -23
_diffrn_reflns_limit_k_max 23
_diffrn_reflns_limit_k_min -16
_diffrn_reflns_limit_l_max 11
_diffrn_reflns_limit_l_min -11
_diffrn_reflns_number 15019
_diffrn_reflns_theta_full 25.01
_diffrn_reflns_theta_max 25.01
_diffrn_reflns_theta_min 1.44
_diffrn_standards_number 0
_exptl_absorpt_coefficient_mu 1.527
_exptl_absorpt_correction_T_max 0.8500
_exptl_absorpt_correction_T_min 0.5664
_exptl_absorpt_correction_type multi-scan
_exptl_absorpt_process_details '(SADABS; Sheldrick, 1996)'
_exptl_crystal_colour orange
_exptl_crystal_density_diffrn 1.494
_exptl_crystal_density_method 'not measured'
_exptl_crystal_description block
_exptl_crystal_F_000 1696
_exptl_crystal_size_max 0.42
_exptl_crystal_size_mid 0.36
_exptl_crystal_size_min 0.11
_refine_diff_density_max 0.660
_refine_diff_density_min -0.384
_refine_ls_abs_structure_details 'Flack (1983), 2803 Friedel pairs'
_refine_ls_abs_structure_Flack -0.03(3)
_refine_ls_extinction_method none
_refine_ls_goodness_of_fit_ref 0.951
_refine_ls_hydrogen_treatment constr
_refine_ls_matrix_type full
_refine_ls_number_parameters 442
_refine_ls_number_reflns 6305
_refine_ls_number_restraints 1
_refine_ls_restrained_S_all 0.951
_refine_ls_R_factor_all 0.0796
_refine_ls_R_factor_gt 0.0501
_refine_ls_shift/su_max_lt 0.001
_refine_ls_shift/su_mean 0.000
_refine_ls_structure_factor_coef Fsqd
_refine_ls_weighting_details 'calc w=1/[\s^2^(Fo^2^)+(0.0603P)^2^] where P=(Fo^2^+2Fc^2^)/3'
_refine_ls_weighting_scheme calc
_refine_ls_wR_factor_gt 0.1078
_refine_ls_wR_factor_ref 0.1194
_reflns_number_gt 4319
_reflns_number_total 6305
_reflns_threshold_expression I>2\s(I)
_cod_data_source_file lx2068.cif
_cod_data_source_block I
_cod_depositor_comments
;
The following automatic conversions were performed:
'_symmetry_cell_setting' value 'Orthorhombic' changed to 'orthorhombic'
according to '/home/saulius/struct/CIF-dictionaries/cif_core.dic'
dictionary named 'cif_core.dic' version 2.4.1 from 2010-06-29.

Automatic conversion script
Id: cif_fix_enum 1527 2010-12-29 10:47:43Z saulius 

The following automatic conversions were performed:

'_symmetry_cell_setting' value 'Orthorhombic' changed to
'orthorhombic' according to
/home/saulius/struct/CIF-dictionaries/cif_core.dic dictionary named
'cif_core.dic' version 2.4.1 from 2010-06-29.

Automatic conversion script
Id: cif_fix_values 1715 2011-07-08 13:25:40Z adriana 
;
_cod_database_code 2220580
_cod_database_fobs_code 2220580

loop_
_symmetry_equiv_pos_as_xyz
'x, y, z'
'-x, -y, z+1/2'
'-x+1/2, y+1/2, z+1/2'
'x+1/2, -y+1/2, z'

loop_
_atom_site_type_symbol
_atom_site_label
_atom_site_fract_x
_atom_site_fract_y
_atom_site_fract_z
_atom_site_U_iso_or_equiv
_atom_site_adp_type
_atom_site_calc_flag
_atom_site_refinement_flags
_atom_site_occupancy
_atom_site_disorder_assembly
_atom_site_disorder_group
Sb Sb1 0.59602(2) 0.30774(2) 0.45296(7) 0.05361(15) Uani d . 1 . .
Fe Fe1 0.45127(7) 0.10703(6) 0.89653(14) 0.0681(4) Uani d . 1 . .
Fe Fe2 0.70848(6) 0.58368(6) 0.14551(14) 0.0652(4) Uani d . 1 . .
N N1 0.5302(4) 0.1883(4) 0.5553(8) 0.0640(19) Uani d . 1 . .
N N2 0.6814(4) 0.4088(3) 0.3258(7) 0.0633(18) Uani d . 1 . .
O O1 0.5168(2) 0.2409(2) 0.4595(8) 0.0659(13) Uani d . 1 . .
O O2 0.6689(2) 0.3812(3) 0.4621(8) 0.0670(13) Uani d . 1 . .
C C1 0.4100(5) 0.1668(5) 0.5137(12) 0.090(3) Uani d . 1 . .
H H1A 0.4043 0.2139 0.4960 0.134 Uiso calc R 1 . .
H H1B 0.3753 0.1515 0.5767 0.134 Uiso calc R 1 . .
H H1C 0.4074 0.1428 0.4251 0.134 Uiso calc R 1 . .
C C2 0.4784(6) 0.1548(5) 0.5823(11) 0.078(3) Uani d . 1 . .
C C3 0.4860(6) 0.1007(5) 0.6887(12) 0.085(3) Uani d . 1 . .
C C4 0.5387(6) 0.0953(5) 0.7878(13) 0.091(3) Uani d . 1 . .
H H4 0.5753 0.1240 0.7954 0.110 Uiso calc R 1 . .
C C5 0.5255(6) 0.0374(6) 0.8757(12) 0.097(3) Uani d . 1 . .
H H5 0.5538 0.0214 0.9470 0.116 Uiso calc R 1 . .
C C6 0.4659(7) 0.0095(6) 0.8392(12) 0.094(4) Uani d . 1 . .
H H6 0.4467 -0.0281 0.8814 0.113 Uiso calc R 1 . .
C C7 0.4370(6) 0.0479(5) 0.7241(13) 0.093(3) Uani d . 1 . .
H H7 0.3956 0.0407 0.6807 0.112 Uiso calc R 1 . .
C C8 0.4162(7) 0.2018(6) 0.9327(18) 0.096(4) Uani d . 1 . .
H H8 0.4195 0.2383 0.8715 0.116 Uiso calc R 1 . .
C C9 0.4622(7) 0.1856(6) 1.0319(14) 0.100(4) Uani d . 1 . .
H H9 0.5014 0.2096 1.0493 0.120 Uiso calc R 1 . .
C C10 0.4431(8) 0.1279(7) 1.1052(14) 0.108(4) Uani d . 1 . .
H H10 0.4667 0.1043 1.1745 0.129 Uiso calc R 1 . .
C C11 0.3801(7) 0.1145(6) 1.0489(15) 0.104(4) Uani d . 1 . .
H H11 0.3515 0.0812 1.0826 0.125 Uiso calc R 1 . .
C C12 0.3649(6) 0.1579(7) 0.9337(17) 0.108(4) Uani d . 1 . .
H H12 0.3280 0.1565 0.8730 0.130 Uiso calc R 1 . .
C C13 0.7584(5) 0.4761(5) 0.4745(13) 0.096(3) Uani d . 1 . .
H H13A 0.7239 0.4852 0.5434 0.144 Uiso calc R 1 . .
H H13B 0.7854 0.5155 0.4611 0.144 Uiso calc R 1 . .
H H13C 0.7861 0.4400 0.5079 0.144 Uiso calc R 1 . .
C C14 0.7265(5) 0.4567(5) 0.3346(11) 0.077(3) Uani d . 1 . .
C C15 0.7438(5) 0.4917(5) 0.2045(14) 0.082(3) Uani d . 1 . .
C C16 0.7102(6) 0.4871(5) 0.0709(14) 0.091(3) Uani d . 1 . .
H H16 0.6735 0.4597 0.0515 0.109 Uiso calc R 1 . .
C C17 0.7422(6) 0.5317(5) -0.0299(16) 0.095(3) Uani d . 1 . .
H H17 0.7298 0.5399 -0.1241 0.114 Uiso calc R 1 . .
C C18 0.7966(6) 0.5604(6) 0.0468(14) 0.095(3) Uani d . 1 . .
H H18 0.8280 0.5897 0.0077 0.114 Uiso calc R 1 . .
C C19 0.7969(5) 0.5387(5) 0.1889(13) 0.089(3) Uani d . 1 . .
H H19 0.8265 0.5525 0.2600 0.107 Uiso calc R 1 . .
C C20 0.6112(6) 0.6074(7) 0.1771(16) 0.101(4) Uani d . 1 . .
H H20 0.5758 0.5776 0.1638 0.121 Uiso calc R 1 . .
C C21 0.6387(6) 0.6498(6) 0.0766(14) 0.099(4) Uani d . 1 . .
H H21 0.6235 0.6548 -0.0166 0.119 Uiso calc R 1 . .
C C22 0.6925(6) 0.6836(5) 0.1362(15) 0.095(3) Uani d . 1 . .
H H22 0.7203 0.7144 0.0909 0.114 Uiso calc R 1 . .
C C23 0.6966(6) 0.6626(6) 0.2767(16) 0.098(3) Uani d . 1 . .
H H23 0.7283 0.6764 0.3433 0.118 Uiso calc R 1 . .
C C24 0.6461(6) 0.6181(6) 0.3000(15) 0.096(3) Uani d . 1 . .
H H24 0.6368 0.5979 0.3872 0.115 Uiso calc R 1 . .
C C25 0.6560(5) 0.2430(4) 0.3274(9) 0.067(2) Uani d . 1 . .
C C26 0.6275(6) 0.1856(5) 0.2682(11) 0.079(3) Uani d . 1 . .
H H26 0.5828 0.1745 0.2849 0.095 Uiso calc R 1 . .
C C27 0.6682(6) 0.1454(5) 0.1832(11) 0.089(3) Uani d . 1 . .
H H27 0.6500 0.1074 0.1406 0.107 Uiso calc R 1 . .
C C28 0.7336(6) 0.1602(6) 0.1611(12) 0.091(3) Uani d . 1 . .
H H28 0.7600 0.1315 0.1066 0.109 Uiso calc R 1 . .
C C29 0.7608(6) 0.2159(6) 0.2169(12) 0.087(3) Uani d . 1 . .
H H29 0.8054 0.2262 0.1976 0.104 Uiso calc R 1 . .
C C30 0.7232(5) 0.2582(5) 0.3030(11) 0.080(3) Uani d . 1 . .
H H30 0.7425 0.2961 0.3437 0.096 Uiso calc R 1 . .
C C31 0.6042(5) 0.3120(4) 0.6763(10) 0.065(2) Uani d . 1 . .
C C32 0.6653(6) 0.3155(5) 0.7442(11) 0.085(3) Uani d . 1 . .
H H32 0.7049 0.3126 0.6923 0.102 Uiso calc R 1 . .
C C33 0.6669(6) 0.3238(5) 0.8957(12) 0.092(3) Uani d . 1 . .
H H33 0.7079 0.3241 0.9431 0.110 Uiso calc R 1 . .
C C34 0.6108(6) 0.3311(5) 0.9689(15) 0.082(3) Uani d . 1 . .
H H34 0.6122 0.3368 1.0673 0.099 Uiso calc R 1 . .
C C35 0.5531(6) 0.3302(5) 0.9021(12) 0.082(3) Uani d . 1 . .
H H35 0.5138 0.3361 0.9541 0.099 Uiso calc R 1 . .
C C36 0.5492(5) 0.3210(4) 0.7595(11) 0.078(3) Uani d . 1 . .
H H36 0.5071 0.3207 0.7166 0.094 Uiso calc R 1 . .
C C37 0.5264(5) 0.3719(5) 0.3527(11) 0.074(3) Uani d . 1 . .
C C38 0.4780(5) 0.3472(6) 0.2615(12) 0.083(3) Uani d . 1 . .
H H38 0.4764 0.3016 0.2405 0.100 Uiso calc R 1 . .
C C39 0.4309(6) 0.3916(7) 0.2003(13) 0.095(4) Uani d . 1 . .
H H39 0.3996 0.3756 0.1350 0.115 Uiso calc R 1 . .
C C40 0.4311(6) 0.4554(7) 0.2353(14) 0.094(4) Uani d . 1 . .
H H40 0.3994 0.4839 0.1946 0.112 Uiso calc R 1 . .
C C41 0.4770(6) 0.4817(6) 0.3310(14) 0.095(4) Uani d . 1 . .
H H41 0.4750 0.5265 0.3581 0.114 Uiso calc R 1 . .
C C42 0.5258(5) 0.4398(5) 0.3852(12) 0.088(3) Uani d . 1 . .
H H42 0.5589 0.4574 0.4444 0.106 Uiso calc R 1 . .

loop_
_atom_site_aniso_label
_atom_site_aniso_U_11
_atom_site_aniso_U_22
_atom_site_aniso_U_33
_atom_site_aniso_U_12
_atom_site_aniso_U_13
_atom_site_aniso_U_23
Sb1 0.0594(3) 0.0579(3) 0.0435(3) -0.0023(3) 0.0035(3) 0.0021(3)
Fe1 0.0767(9) 0.0633(7) 0.0644(8) -0.0096(7) 0.0159(7) 0.0021(6)
Fe2 0.0649(8) 0.0635(7) 0.0673(9) 0.0028(6) 0.0009(7) 0.0003(6)
N1 0.073(5) 0.064(5) 0.055(5) 0.000(4) 0.013(4) 0.009(4)
N2 0.072(5) 0.065(4) 0.053(4) -0.013(4) -0.001(4) 0.002(4)
O1 0.067(3) 0.070(3) 0.061(3) -0.011(3) 0.001(4) 0.015(4)
O2 0.067(3) 0.081(3) 0.053(3) -0.014(3) 0.003(4) -0.003(4)
C1 0.089(8) 0.089(7) 0.091(8) -0.025(6) 0.000(6) 0.008(6)
C2 0.095(8) 0.069(6) 0.070(7) -0.001(6) 0.027(6) 0.000(5)
C3 0.102(8) 0.077(7) 0.075(8) 0.000(6) 0.028(7) 0.003(6)
C4 0.101(8) 0.089(8) 0.084(8) 0.006(7) 0.029(7) 0.012(6)
C5 0.111(9) 0.092(8) 0.088(8) 0.007(7) 0.025(8) 0.013(7)
C6 0.113(10) 0.087(8) 0.083(9) -0.004(7) 0.031(7) 0.004(6)
C7 0.109(8) 0.085(7) 0.084(8) -0.007(7) 0.024(7) -0.001(6)
C8 0.112(9) 0.091(8) 0.086(12) 0.006(7) 0.025(8) -0.002(7)
C9 0.117(10) 0.094(9) 0.091(9) 0.000(8) 0.014(8) -0.004(7)
C10 0.126(12) 0.110(10) 0.088(10) 0.005(9) 0.020(9) 0.003(8)
C11 0.112(10) 0.101(9) 0.098(10) -0.011(8) 0.044(9) -0.001(8)
C12 0.112(9) 0.116(9) 0.098(12) 0.008(8) 0.022(9) -0.008(9)
C13 0.106(8) 0.075(6) 0.107(10) -0.006(6) -0.031(8) 0.006(6)
C14 0.075(7) 0.068(6) 0.087(8) 0.003(6) 0.005(6) 0.000(5)
C15 0.079(7) 0.073(7) 0.093(9) 0.009(6) 0.009(7) 0.003(6)
C16 0.095(8) 0.084(8) 0.094(9) 0.006(6) 0.013(7) -0.003(6)
C17 0.103(8) 0.085(6) 0.097(8) 0.009(6) 0.012(9) -0.005(8)
C18 0.094(9) 0.085(8) 0.105(10) 0.009(7) 0.018(8) 0.004(7)
C19 0.085(8) 0.080(7) 0.102(10) 0.005(6) 0.003(7) 0.004(6)
C20 0.095(9) 0.096(9) 0.111(11) 0.013(7) 0.005(8) -0.003(8)
C21 0.103(9) 0.093(8) 0.101(10) 0.017(8) 0.000(8) 0.000(8)
C22 0.103(10) 0.083(8) 0.098(10) 0.011(7) 0.002(8) 0.001(7)
C23 0.106(10) 0.084(7) 0.104(11) 0.019(7) 0.003(8) -0.005(7)
C24 0.098(9) 0.093(8) 0.097(10) 0.018(7) 0.013(8) -0.001(7)
C25 0.078(7) 0.069(6) 0.054(5) 0.015(5) 0.015(5) 0.004(5)
C26 0.098(7) 0.077(7) 0.063(6) 0.019(6) 0.020(6) 0.001(5)
C27 0.105(9) 0.086(7) 0.075(8) 0.011(7) 0.018(7) -0.007(6)
C28 0.105(9) 0.091(8) 0.078(8) 0.020(7) 0.025(7) 0.001(7)
C29 0.092(8) 0.088(7) 0.080(8) 0.017(7) 0.026(6) 0.002(6)
C30 0.091(8) 0.079(7) 0.069(7) 0.021(6) 0.015(6) 0.001(5)
C31 0.071(6) 0.076(6) 0.049(5) 0.002(5) 0.004(5) 0.008(4)
C32 0.086(7) 0.108(8) 0.061(7) 0.006(6) 0.004(6) 0.001(6)
C33 0.096(8) 0.112(8) 0.067(7) 0.005(7) -0.012(7) 0.001(6)
C34 0.095(8) 0.099(7) 0.054(7) -0.010(6) 0.007(7) -0.001(6)
C35 0.097(8) 0.089(7) 0.060(7) 0.006(6) 0.010(6) 0.000(5)
C36 0.087(7) 0.093(7) 0.054(6) 0.012(6) 0.000(6) -0.001(5)
C37 0.071(7) 0.080(7) 0.069(7) 0.014(5) 0.014(6) 0.017(5)
C38 0.078(7) 0.095(7) 0.076(8) 0.020(6) 0.012(6) 0.023(6)
C39 0.083(8) 0.114(10) 0.090(9) 0.011(8) 0.010(7) 0.026(7)
C40 0.083(8) 0.105(10) 0.092(9) 0.023(7) 0.013(7) 0.035(7)
C41 0.090(8) 0.097(8) 0.099(9) 0.022(7) 0.018(7) 0.025(7)
C42 0.080(7) 0.094(8) 0.091(7) 0.017(6) 0.009(6) 0.025(6)

loop_
_atom_type_symbol
_atom_type_description
_atom_type_scat_dispersion_real
_atom_type_scat_dispersion_imag
_atom_type_scat_source
C C 0.0033 0.0016 'International Tables Vol C Tables 4.2.6.8 and 6.1.1.4'
H H 0.0000 0.0000 'International Tables Vol C Tables 4.2.6.8 and 6.1.1.4'
N N 0.0061 0.0033 'International Tables Vol C Tables 4.2.6.8 and 6.1.1.4'
O O 0.0106 0.0060 'International Tables Vol C Tables 4.2.6.8 and 6.1.1.4'
Sb Sb -0.5866 1.5461 'International Tables Vol C Tables 4.2.6.8 and 6.1.1.4'
Fe Fe 0.3463 0.8444 'International Tables Vol C Tables 4.2.6.8 and 6.1.1.4'

loop_
_geom_angle_atom_site_label_1
_geom_angle_atom_site_label_2
_geom_angle_atom_site_label_3
_geom_angle_site_symmetry_1
_geom_angle_site_symmetry_3
_geom_angle
_geom_angle_publ_flag
O2 Sb1 O1 . . 173.5(2) ?
O2 Sb1 C31 . . 82.8(3) ?
O1 Sb1 C31 . . 93.2(3) ?
O2 Sb1 C37 . . 92.9(3) ?
O1 Sb1 C37 . . 84.4(3) ?
C31 Sb1 C37 . . 118.1(4) ?
O2 Sb1 C25 . . 93.4(3) ?
O1 Sb1 C25 . . 93.1(3) ?
C31 Sb1 C25 . . 122.3(4) ?
C37 Sb1 C25 . . 119.6(4) ?
C10 Fe1 C11 . . 40.3(5) ?
C10 Fe1 C7 . . 152.8(5) ?
C11 Fe1 C7 . . 120.7(5) ?
C10 Fe1 C9 . . 40.4(5) ?
C11 Fe1 C9 . . 64.9(5) ?
C7 Fe1 C9 . . 165.1(5) ?
C10 Fe1 C12 . . 70.1(6) ?
C11 Fe1 C12 . . 41.0(5) ?
C7 Fe1 C12 . . 108.1(5) ?
C9 Fe1 C12 . . 66.2(5) ?
C10 Fe1 C4 . . 125.6(6) ?
C11 Fe1 C4 . . 165.0(6) ?
C7 Fe1 C4 . . 69.7(5) ?
C9 Fe1 C4 . . 108.1(5) ?
C12 Fe1 C4 . . 150.6(5) ?
C10 Fe1 C6 . . 117.8(5) ?
C11 Fe1 C6 . . 110.9(5) ?
C7 Fe1 C6 . . 41.6(4) ?
C9 Fe1 C6 . . 152.4(6) ?
C12 Fe1 C6 . . 130.1(5) ?
C4 Fe1 C6 . . 68.6(4) ?
C10 Fe1 C5 . . 107.1(5) ?
C11 Fe1 C5 . . 128.9(5) ?
C7 Fe1 C5 . . 68.2(5) ?
C9 Fe1 C5 . . 120.6(6) ?
C12 Fe1 C5 . . 166.7(5) ?
C4 Fe1 C5 . . 41.6(4) ?
C6 Fe1 C5 . . 38.8(4) ?
C10 Fe1 C8 . . 67.6(6) ?
C11 Fe1 C8 . . 64.8(5) ?
C7 Fe1 C8 . . 128.6(6) ?
C9 Fe1 C8 . . 38.6(5) ?
C12 Fe1 C8 . . 38.6(4) ?
C4 Fe1 C8 . . 118.9(4) ?
C6 Fe1 C8 . . 167.2(6) ?
C5 Fe1 C8 . . 153.4(5) ?
C10 Fe1 C3 . . 163.1(6) ?
C11 Fe1 C3 . . 154.8(6) ?
C7 Fe1 C3 . . 42.2(4) ?
C9 Fe1 C3 . . 126.9(5) ?
C12 Fe1 C3 . . 118.4(6) ?
C4 Fe1 C3 . . 40.0(4) ?
C6 Fe1 C3 . . 69.3(4) ?
C5 Fe1 C3 . . 68.0(4) ?
C8 Fe1 C3 . . 109.1(5) ?
C23 Fe2 C20 . . 67.3(5) ?
C23 Fe2 C19 . . 109.1(5) ?
C20 Fe2 C19 . . 156.0(6) ?
C23 Fe2 C22 . . 40.2(5) ?
C20 Fe2 C22 . . 67.9(5) ?
C19 Fe2 C22 . . 125.8(5) ?
C23 Fe2 C21 . . 66.7(5) ?
C20 Fe2 C21 . . 39.9(4) ?
C19 Fe2 C21 . . 162.6(5) ?
C22 Fe2 C21 . . 40.1(4) ?
C23 Fe2 C24 . . 39.3(4) ?
C20 Fe2 C24 . . 39.4(4) ?
C19 Fe2 C24 . . 122.8(5) ?
C22 Fe2 C24 . . 66.4(5) ?
C21 Fe2 C24 . . 65.5(5) ?
C23 Fe2 C18 . . 123.9(5) ?
C20 Fe2 C18 . . 161.4(6) ?
C19 Fe2 C18 . . 40.4(4) ?
C22 Fe2 C18 . . 110.0(5) ?
C21 Fe2 C18 . . 126.6(5) ?
C24 Fe2 C18 . . 158.3(6) ?
C23 Fe2 C15 . . 125.3(5) ?
C20 Fe2 C15 . . 120.2(5) ?
C19 Fe2 C15 . . 41.0(4) ?
C22 Fe2 C15 . . 162.3(5) ?
C21 Fe2 C15 . . 155.5(5) ?
C24 Fe2 C15 . . 108.8(5) ?
C18 Fe2 C15 . . 67.7(4) ?
C23 Fe2 C16 . . 161.1(5) ?
C20 Fe2 C16 . . 106.7(5) ?
C19 Fe2 C16 . . 68.7(5) ?
C22 Fe2 C16 . . 156.2(6) ?
C21 Fe2 C16 . . 121.0(5) ?
C24 Fe2 C16 . . 124.9(5) ?
C18 Fe2 C16 . . 67.4(5) ?
C15 Fe2 C16 . . 40.7(4) ?
C23 Fe2 C17 . . 157.2(5) ?
C20 Fe2 C17 . . 123.3(5) ?
C19 Fe2 C17 . . 69.7(5) ?
C22 Fe2 C17 . . 120.9(5) ?
C21 Fe2 C17 . . 107.3(5) ?
C24 Fe2 C17 . . 160.3(5) ?
C18 Fe2 C17 . . 40.6(4) ?
C15 Fe2 C17 . . 69.6(5) ?
C16 Fe2 C17 . . 41.2(4) ?
C2 N1 O1 . . 111.6(8) ?
C14 N2 O2 . . 110.3(7) ?
N1 O1 Sb1 . . 110.7(5) ?
N2 O2 Sb1 . . 111.3(5) ?
C2 C1 H1A . . 109.5 ?
C2 C1 H1B . . 109.5 ?
H1A C1 H1B . . 109.5 ?
C2 C1 H1C . . 109.5 ?
H1A C1 H1C . . 109.5 ?
H1B C1 H1C . . 109.5 ?
N1 C2 C3 . . 116.1(11) ?
N1 C2 C1 . . 124.4(10) ?
C3 C2 C1 . . 119.4(10) ?
C4 C3 C7 . . 107.0(9) ?
C4 C3 C2 . . 125.3(10) ?
C7 C3 C2 . . 127.3(11) ?
C4 C3 Fe1 . . 68.4(6) ?
C7 C3 Fe1 . . 67.1(6) ?
C2 C3 Fe1 . . 123.8(7) ?
C3 C4 C5 . . 107.6(10) ?
C3 C4 Fe1 . . 71.5(6) ?
C5 C4 Fe1 . . 69.5(6) ?
C3 C4 H4 . . 126.2 ?
C5 C4 H4 . . 126.2 ?
Fe1 C4 H4 . . 124.4 ?
C6 C5 C4 . . 110.1(12) ?
C6 C5 Fe1 . . 70.6(7) ?
C4 C5 Fe1 . . 68.9(6) ?
C6 C5 H5 . . 125.0 ?
C4 C5 H5 . . 125.0 ?
Fe1 C5 H5 . . 127.1 ?
C5 C6 C7 . . 108.8(11) ?
C5 C6 Fe1 . . 70.6(7) ?
C7 C6 Fe1 . . 68.6(6) ?
C5 C6 H6 . . 125.6 ?
C7 C6 H6 . . 125.6 ?
Fe1 C6 H6 . . 126.8 ?
C6 C7 C3 . . 106.4(11) ?
C6 C7 Fe1 . . 69.8(7) ?
C3 C7 Fe1 . . 70.7(6) ?
C6 C7 H7 . . 126.8 ?
C3 C7 H7 . . 126.8 ?
Fe1 C7 H7 . . 124.3 ?
C9 C8 C12 . . 110.9(13) ?
C9 C8 Fe1 . . 70.1(7) ?
C12 C8 Fe1 . . 70.2(7) ?
C9 C8 H8 . . 124.5 ?
C12 C8 H8 . . 124.5 ?
Fe1 C8 H8 . . 126.8 ?
C8 C9 C10 . . 110.7(13) ?
C8 C9 Fe1 . . 71.3(8) ?
C10 C9 Fe1 . . 69.0(7) ?
C8 C9 H9 . . 124.7 ?
C10 C9 H9 . . 124.7 ?
Fe1 C9 H9 . . 126.7 ?
C11 C10 C9 . . 102.7(13) ?
C11 C10 Fe1 . . 70.3(8) ?
C9 C10 Fe1 . . 70.6(8) ?
C11 C10 H10 . . 128.7 ?
C9 C10 H10 . . 128.7 ?
Fe1 C10 H10 . . 122.3 ?
C10 C11 C12 . . 111.4(12) ?
C10 C11 Fe1 . . 69.4(7) ?
C12 C11 Fe1 . . 69.9(7) ?
C10 C11 H11 . . 124.3 ?
C12 C11 H11 . . 124.3 ?
Fe1 C11 H11 . . 128.2 ?
C8 C12 C11 . . 103.9(13) ?
C8 C12 Fe1 . . 71.2(7) ?
C11 C12 Fe1 . . 69.1(7) ?
C8 C12 H12 . . 128.1 ?
C11 C12 H12 . . 128.1 ?
Fe1 C12 H12 . . 123.4 ?
C14 C13 H13A . . 109.5 ?
C14 C13 H13B . . 109.5 ?
H13A C13 H13B . . 109.5 ?
C14 C13 H13C . . 109.5 ?
H13A C13 H13C . . 109.5 ?
H13B C13 H13C . . 109.5 ?
N2 C14 C15 . . 117.4(10) ?
N2 C14 C13 . . 122.0(9) ?
C15 C14 C13 . . 120.5(9) ?
C19 C15 C16 . . 107.6(10) ?
C19 C15 C14 . . 125.7(12) ?
C16 C15 C14 . . 126.7(11) ?
C19 C15 Fe2 . . 68.7(6) ?
C16 C15 Fe2 . . 69.9(6) ?
C14 C15 Fe2 . . 125.4(7) ?
C15 C16 C17 . . 109.2(11) ?
C15 C16 Fe2 . . 69.3(6) ?
C17 C16 Fe2 . . 69.7(6) ?
C15 C16 H16 . . 125.4 ?
C17 C16 H16 . . 125.4 ?
Fe2 C16 H16 . . 127.2 ?
C18 C17 C16 . . 104.6(12) ?
C18 C17 Fe2 . . 69.0(7) ?
C16 C17 Fe2 . . 69.1(7) ?
C18 C17 H17 . . 127.7 ?
C16 C17 H17 . . 127.7 ?
Fe2 C17 H17 . . 125.7 ?
C19 C18 C17 . . 111.1(11) ?
C19 C18 Fe2 . . 69.1(7) ?
C17 C18 Fe2 . . 70.3(7) ?
C19 C18 H18 . . 124.4 ?
C17 C18 H18 . . 124.4 ?
Fe2 C18 H18 . . 127.8 ?
C18 C19 C15 . . 107.3(11) ?
C18 C19 Fe2 . . 70.6(7) ?
C15 C19 Fe2 . . 70.3(6) ?
C18 C19 H19 . . 126.3 ?
C15 C19 H19 . . 126.3 ?
Fe2 C19 H19 . . 124.4 ?
C24 C20 C21 . . 106.2(13) ?
C24 C20 Fe2 . . 70.7(7) ?
C21 C20 Fe2 . . 70.2(7) ?
C24 C20 H20 . . 126.9 ?
C21 C20 H20 . . 126.9 ?
Fe2 C20 H20 . . 123.9 ?
C20 C21 C22 . . 109.3(12) ?
C20 C21 Fe2 . . 69.9(7) ?
C22 C21 Fe2 . . 69.9(7) ?
C20 C21 H21 . . 125.3 ?
C22 C21 H21 . . 125.3 ?
Fe2 C21 H21 . . 126.4 ?
C21 C22 C23 . . 106.3(12) ?
C21 C22 Fe2 . . 70.0(7) ?
C23 C22 Fe2 . . 69.5(7) ?
C21 C22 H22 . . 126.8 ?
C23 C22 H22 . . 126.8 ?
Fe2 C22 H22 . . 125.2 ?
C24 C23 C22 . . 107.9(13) ?
C24 C23 Fe2 . . 71.0(7) ?
C22 C23 Fe2 . . 70.3(7) ?
C24 C23 H23 . . 126.1 ?
C22 C23 H23 . . 126.1 ?
Fe2 C23 H23 . . 124.2 ?
C23 C24 C20 . . 110.2(13) ?
C23 C24 Fe2 . . 69.7(7) ?
C20 C24 Fe2 . . 69.9(7) ?
C23 C24 H24 . . 124.9 ?
C20 C24 H24 . . 124.9 ?
Fe2 C24 H24 . . 127.1 ?
C30 C25 C26 . . 120.5(9) ?
C30 C25 Sb1 . . 120.1(7) ?
C26 C25 Sb1 . . 119.5(7) ?
C27 C26 C25 . . 117.6(10) ?
C27 C26 H26 . . 121.2 ?
C25 C26 H26 . . 121.2 ?
C28 C27 C26 . . 121.6(11) ?
C28 C27 H27 . . 119.2 ?
C26 C27 H27 . . 119.2 ?
C29 C28 C27 . . 120.7(11) ?
C29 C28 H28 . . 119.7 ?
C27 C28 H28 . . 119.7 ?
C28 C29 C30 . . 120.8(11) ?
C28 C29 H29 . . 119.6 ?
C30 C29 H29 . . 119.6 ?
C29 C30 C25 . . 118.8(10) ?
C29 C30 H30 . . 120.6 ?
C25 C30 H30 . . 120.6 ?
C36 C31 C32 . . 116.2(10) ?
C36 C31 Sb1 . . 121.0(7) ?
C32 C31 Sb1 . . 122.2(7) ?
C31 C32 C33 . . 119.1(10) ?
C31 C32 H32 . . 120.5 ?
C33 C32 H32 . . 120.5 ?
C34 C33 C32 . . 120.6(11) ?
C34 C33 H33 . . 119.7 ?
C32 C33 H33 . . 119.7 ?
C35 C34 C33 . . 119.6(13) ?
C35 C34 H34 . . 120.2 ?
C33 C34 H34 . . 120.2 ?
C34 C35 C36 . . 121.7(11) ?
C34 C35 H35 . . 119.2 ?
C36 C35 H35 . . 119.2 ?
C35 C36 C31 . . 122.7(11) ?
C35 C36 H36 . . 118.7 ?
C31 C36 H36 . . 118.7 ?
C38 C37 C42 . . 118.6(10) ?
C38 C37 Sb1 . . 121.3(8) ?
C42 C37 Sb1 . . 120.0(9) ?
C37 C38 C39 . . 119.5(11) ?
C37 C38 H38 . . 120.3 ?
C39 C38 H38 . . 120.3 ?
C40 C39 C38 . . 120.2(13) ?
C40 C39 H39 . . 119.9 ?
C38 C39 H39 . . 119.9 ?
C39 C40 C41 . . 122.0(12) ?
C39 C40 H40 . . 119.0 ?
C41 C40 H40 . . 119.0 ?
C42 C41 C40 . . 118.5(11) ?
C42 C41 H41 . . 120.8 ?
C40 C41 H41 . . 120.8 ?
C41 C42 C37 . . 121.0(11) ?
C41 C42 H42 . . 119.5 ?
C37 C42 H42 . . 119.5 ?

loop_
_geom_bond_atom_site_label_1
_geom_bond_atom_site_label_2
_geom_bond_site_symmetry_2
_geom_bond_distance
_geom_bond_publ_flag
Sb1 O2 . 2.064(5) ?
Sb1 O1 . 2.067(5) ?
Sb1 C31 . 2.101(9) ?
Sb1 C37 . 2.107(10) ?
Sb1 C25 . 2.117(9) ?
Fe1 C10 . 2.006(13) ?
Fe1 C11 . 2.018(11) ?
Fe1 C7 . 2.021(11) ?
Fe1 C9 . 2.027(12) ?
Fe1 C12 . 2.028(11) ?
Fe1 C4 . 2.031(10) ?
Fe1 C6 . 2.038(11) ?
Fe1 C5 . 2.038(11) ?
Fe1 C8 . 2.042(11) ?
Fe1 C3 . 2.070(10) ?
Fe2 C23 . 2.010(12) ?
Fe2 C20 . 2.018(12) ?
Fe2 C19 . 2.019(11) ?
Fe2 C22 . 2.020(10) ?
Fe2 C21 . 2.022(11) ?
Fe2 C24 . 2.027(12) ?
Fe2 C18 . 2.038(11) ?
Fe2 C15 . 2.041(10) ?
Fe2 C16 . 2.049(11) ?
Fe2 C17 . 2.056(12) ?
N1 C2 . 1.255(11) ?
N1 O1 . 1.406(9) ?
N2 C14 . 1.312(11) ?
N2 O2 . 1.414(9) ?
C1 C2 . 1.525(15) ?
C1 H1A . 0.9600 ?
C1 H1B . 0.9600 ?
C1 H1C . 0.9600 ?
C2 C3 . 1.477(14) ?
C3 C4 . 1.405(15) ?
C3 C7 . 1.474(13) ?
C4 C5 . 1.443(14) ?
C4 H4 . 0.9300 ?
C5 C6 . 1.355(14) ?
C5 H5 . 0.9300 ?
C6 C7 . 1.442(15) ?
C6 H6 . 0.9300 ?
C7 H7 . 0.9300 ?
C8 C9 . 1.345(18) ?
C8 C12 . 1.346(15) ?
C8 H8 . 0.9300 ?
C9 C10 . 1.391(16) ?
C9 H9 . 0.9300 ?
C10 C11 . 1.387(17) ?
C10 H10 . 0.9300 ?
C11 C12 . 1.417(17) ?
C11 H11 . 0.9300 ?
C12 H12 . 0.9300 ?
C13 C14 . 1.507(14) ?
C13 H13A . 0.9600 ?
C13 H13B . 0.9600 ?
C13 H13C . 0.9600 ?
C14 C15 . 1.447(14) ?
C15 C19 . 1.421(13) ?
C15 C16 . 1.423(15) ?
C16 C17 . 1.445(15) ?
C16 H16 . 0.9300 ?
C17 C18 . 1.422(15) ?
C17 H17 . 0.9300 ?
C18 C19 . 1.400(15) ?
C18 H18 . 0.9300 ?
C19 H19 . 0.9300 ?
C20 C24 . 1.362(16) ?
C20 C21 . 1.379(15) ?
C20 H20 . 0.9300 ?
C21 C22 . 1.384(14) ?
C21 H21 . 0.9300 ?
C22 C23 . 1.385(16) ?
C22 H22 . 0.9300 ?
C23 C24 . 1.358(14) ?
C23 H23 . 0.9300 ?
C24 H24 . 0.9300 ?
C25 C30 . 1.390(12) ?
C25 C26 . 1.393(12) ?
C26 C27 . 1.390(13) ?
C26 H26 . 0.9300 ?
C27 C28 . 1.352(14) ?
C27 H27 . 0.9300 ?
C28 C29 . 1.341(14) ?
C28 H28 . 0.9300 ?
C29 C30 . 1.388(13) ?
C29 H29 . 0.9300 ?
C30 H30 . 0.9300 ?
C31 C36 . 1.356(12) ?
C31 C32 . 1.374(13) ?
C32 C33 . 1.429(14) ?
C32 H32 . 0.9300 ?
C33 C34 . 1.319(14) ?
C33 H33 . 0.9300 ?
C34 C35 . 1.309(14) ?
C34 H34 . 0.9300 ?
C35 C36 . 1.351(13) ?
C35 H35 . 0.9300 ?
C36 H36 . 0.9300 ?
C37 C38 . 1.380(13) ?
C37 C42 . 1.389(14) ?
C38 C39 . 1.412(14) ?
C38 H38 . 0.9300 ?
C39 C40 . 1.315(15) ?
C39 H39 . 0.9300 ?
C40 C41 . 1.383(15) ?
C40 H40 . 0.9300 ?
C41 C42 . 1.378(13) ?
C41 H41 . 0.9300 ?
C42 H42 . 0.9300 ?

loop_
_geom_hbond_atom_site_label_D
_geom_hbond_atom_site_label_H
_geom_hbond_atom_site_label_A
_geom_hbond_site_symmetry_A
_geom_hbond_distance_DH
_geom_hbond_distance_HA
_geom_hbond_distance_DA
_geom_hbond_angle_DHA
C11 H11 Cg1 3_456 0.93 2.78 3.677(4) 162.7
C21 H21 Cg2 2_664 0.93 3.03 3.751(3) 136.0
